data_4313662
loop_
_publ_author_name
'Piotr Smole\'nski'
'Florian P. Pruchnik'
'Zbigniew Ciunik'
'Tadeusz Lis'

_publ_contact_author
;
Florian P. Pruchnik
Faculty of Chemistry, University of Wroclaw,
14. F. Joliot-Curie Street, 50-383 Wroclaw,
Poland
;
_publ_contact_author_email pruchnik@wchuwr.chem.uni.wroc.pl
_publ_section_title
;
 New Rhodium(III) and Ruthenium(II) Water-Soluble Complexes with
 3,5-Diaza-1-methyl-1-azonia-7-phosphatricyclo[3.3.1.13,7]decane
;
_journal_name_full 'Inorganic Chemistry'
_journal_page_first 3318
_journal_page_last 3322
_journal_paper_doi 10.1021/ic034044v
_journal_volume 42
_journal_year 2003
_chemical_formula_moiety '[RhI4{P(CH2)6N2NCH3}2]I'
_chemical_formula_sum 'C14 H30 I5 N6 P2 Rh'
_chemical_formula_weight 1081.79
_chemical_name_common 'bis{diazamethylazoniaphosphaadamantane} tetraiodorhodium(III) iodide'
_chemical_name_systematic
; 
    (OC-6-11)-{bis(3,5-diaza-1-methyl-1-azonia-7
    -phosphatricyclo[3.3.1.1^3,7]decane}tetraiodo
    -rhodium(III) iodide
;
_space_group_IT_number 14
_symmetry_cell_setting monoclinic
_symmetry_space_group_name_Hall '-P 2ybc'
_symmetry_space_group_name_H-M 'P 1 21/c 1'
_atom_sites_solution_hydrogens geom
_atom_sites_solution_primary direct
_atom_sites_solution_secondary difmap
_audit_creation_method SHELXL-97
_cell_angle_alpha 90.00
_cell_angle_beta 96.27(3)
_cell_angle_gamma 90.00
_cell_formula_units_Z 2
_cell_length_a 10.803(3)
_cell_length_b 9.295(3)
_cell_length_c 13.786(3)
_cell_measurement_temperature 100(2)
_cell_volume 1376.0(7)
_computing_structure_refinement 'SHELXL-97 (Sheldrick, 1997)'
_computing_structure_solution 'SHELXS-97 (Sheldrick, 1990)'
_diffrn_ambient_temperature 100(2)
_diffrn_measured_fraction_theta_full 0.839
_diffrn_measured_fraction_theta_max 0.839
_diffrn_radiation_monochromator graphite
_diffrn_radiation_source 'fine-focus sealed tube'
_diffrn_radiation_type MoK\a
_diffrn_radiation_wavelength 0.71073
_diffrn_reflns_av_R_equivalents 0.0242
_diffrn_reflns_av_sigmaI/netI 0.0251
_diffrn_reflns_limit_h_max 14
_diffrn_reflns_limit_h_min -14
_diffrn_reflns_limit_k_max 12
_diffrn_reflns_limit_k_min 0
_diffrn_reflns_limit_l_max 18
_diffrn_reflns_limit_l_min 0
_diffrn_reflns_number 7535
_diffrn_reflns_theta_full 28.73
_diffrn_reflns_theta_max 28.73
_diffrn_reflns_theta_min 3.69
_exptl_absorpt_coefficient_mu 6.360
_exptl_absorpt_correction_T_max 0.825
_exptl_absorpt_correction_T_min 0.244
_exptl_crystal_density_diffrn 2.611
_exptl_crystal_density_method 'not measured'
_exptl_crystal_F_000 992
_exptl_crystal_size_max 0.35
_exptl_crystal_size_mid 0.25
_exptl_crystal_size_min 0.03
_refine_diff_density_max 1.232
_refine_diff_density_min -0.963
_refine_diff_density_rms 0.179
_refine_ls_extinction_method none
_refine_ls_goodness_of_fit_ref 1.140
_refine_ls_hydrogen_treatment mixed
_refine_ls_matrix_type full
_refine_ls_number_parameters 140
_refine_ls_number_reflns 3182
_refine_ls_number_restraints 0
_refine_ls_restrained_S_all 1.140
_refine_ls_R_factor_all 0.0323
_refine_ls_R_factor_gt 0.0287
_refine_ls_shift/su_max 0.001
_refine_ls_shift/su_mean 0.000
_refine_ls_structure_factor_coef Fsqd
_refine_ls_weighting_details 'w=1/[\s^2^(Fo^2^)+(0.0270P)^2^+8.5000P] where P=(Fo^2^+2Fc^2^)/3'
_refine_ls_weighting_scheme calc
_refine_ls_wR_factor_gt 0.0703
_refine_ls_wR_factor_ref 0.0728
_reflns_number_gt 2898
_reflns_number_total 3182
_reflns_threshold_expression >2sigma(I)
_cod_data_source_file ic034044vsi20030326_081136_1.cif
_cod_data_source_block rhic
_cod_depositor_comments
;
The following automatic conversions were performed:

'_refine_ls_weighting_scheme' value 'calc
w=1/[\s^2^(Fo^2^)+(0.0270P)^2^+8.5000P] where P=(Fo^2^+2Fc^2^)/3' was
changed to 'calc'. New tag '_refine_ls_weighting_details' was
created. The value of the new tag was set to
'w=1/[\s^2^(Fo^2^)+(0.0270P)^2^+8.5000P] where P=(Fo^2^+2Fc^2^)/3'.

Automatic conversion script
Id: cif_fix_values 3143 2015-03-26 13:38:13Z robertas 
;
_cod_database_code 4313662

loop_
_symmetry_equiv_pos_as_xyz
'x, y, z'
'-x, y+1/2, -z+1/2'
'-x, -y, -z'
'x, -y-1/2, z-1/2'

loop_
_atom_site_label
_atom_site_type_symbol
_atom_site_fract_x
_atom_site_fract_y
_atom_site_fract_z
_atom_site_U_iso_or_equiv
_atom_site_adp_type
_atom_site_occupancy
_atom_site_calc_flag
_atom_site_refinement_flags
_atom_site_disorder_assembly
_atom_site_disorder_group
Rh Rh 0.5000 0.5000 0.5000 0.01252(10) Uani 1 d S . .
I1 I 0.65458(3) 0.53696(3) 0.66572(2) 0.01615(8) Uani 1 d . . .
I2 I 0.52168(3) 0.77900(3) 0.45469(2) 0.01740(9) Uani 1 d . . .
I3 I 0.92627(15) 0.57142(8) 0.9179(2) 0.0164(4) Uani 0.460(5) d P . .
I31 I 0.9120(8) 0.5698(12) 0.869(3) 0.027(6) Uani 0.040(5) d P . .
P P 0.33151(11) 0.54290(12) 0.58661(8) 0.0148(2) Uani 1 d . . .
N1 N 0.2278(4) 0.5026(4) 0.7616(3) 0.0165(7) Uani 1 d . . .
N2 N 0.0849(4) 0.4929(5) 0.6100(3) 0.0204(8) Uani 1 d . . .
N3 N 0.1710(4) 0.7224(4) 0.6695(3) 0.0212(8) Uani 1 d . . .
C1 C 0.3446(4) 0.4761(5) 0.7130(3) 0.0155(8) Uani 1 d . . .
H11 H 0.3620 0.3715 0.7130 0.019 Uiso 1 calc R . .
H12 H 0.4157 0.5242 0.7512 0.019 Uiso 1 calc R . .
C2 C 0.1796(4) 0.4630(6) 0.5428(4) 0.0216(9) Uani 1 d . . .
H21 H 0.1508 0.5023 0.4775 0.026 Uiso 1 calc R . .
H22 H 0.1892 0.3576 0.5363 0.026 Uiso 1 calc R . .
C3 C 0.2782(4) 0.7273(5) 0.6119(4) 0.0208(9) Uani 1 d . . .
H31 H 0.3472 0.7816 0.6483 0.025 Uiso 1 calc R . .
H32 H 0.2541 0.7780 0.5495 0.025 Uiso 1 calc R . .
C4 C 0.2459(3) 0.4443(4) 0.8631(3) 0.0231(10) Uani 1 d . . .
H41 H 0.1707 0.4617 0.8952 0.028 Uiso 1 calc R . .
H42 H 0.3170 0.4924 0.8998 0.028 Uiso 1 calc R . .
H43 H 0.2619 0.3406 0.8609 0.028 Uiso 1 calc R . .
C5 C 0.1145(3) 0.4297(4) 0.7042(3) 0.0204(9) Uani 1 d R . .
H51 H 0.1325 0.3261 0.6965 0.025 Uiso 1 calc R . .
H52 H 0.0417 0.4380 0.7416 0.025 Uiso 1 calc R . .
C6 C 0.2014(4) 0.6638(5) 0.7652(3) 0.0195(9) Uani 1 d . . .
H61 H 0.1313 0.6807 0.8044 0.023 Uiso 1 calc R . .
H62 H 0.2755 0.7138 0.7977 0.023 Uiso 1 calc R . .
C7 C 0.0630(5) 0.6472(6) 0.6197(4) 0.0248(10) Uani 1 d . . .
H71 H -0.0095 0.6619 0.6567 0.030 Uiso 1 calc R . .
H72 H 0.0425 0.6894 0.5540 0.030 Uiso 1 calc R . .

loop_
_atom_site_aniso_label
_atom_site_aniso_U_11
_atom_site_aniso_U_22
_atom_site_aniso_U_33
_atom_site_aniso_U_23
_atom_site_aniso_U_13
_atom_site_aniso_U_12
Rh 0.0122(2) 0.0117(2) 0.0126(2) -0.00016(15) -0.00332(16) -0.00021(16)
I1 0.01587(14) 0.01639(14) 0.01477(14) 0.00040(9) -0.00477(10) -0.00121(10)
I2 0.01882(15) 0.01301(14) 0.01904(15) 0.00027(9) -0.00396(11) -0.00082(10)
I3 0.0212(4) 0.0141(3) 0.0144(9) -0.0007(3) 0.0044(5) 0.0010(2)
I31 0.014(4) 0.024(4) 0.041(19) 0.012(5) -0.010(4) 0.001(3)
P 0.0137(5) 0.0148(5) 0.0150(5) 0.0003(4) -0.0019(4) 0.0001(4)
N1 0.0190(18) 0.0141(17) 0.0160(18) -0.0003(13) -0.0001(14) 0.0020(14)
N2 0.0144(18) 0.029(2) 0.0171(19) -0.0065(15) -0.0017(15) 0.0005(16)
N3 0.0195(19) 0.0175(19) 0.026(2) 0.0023(15) 0.0014(16) 0.0067(15)
C1 0.0131(19) 0.018(2) 0.015(2) -0.0005(15) 0.0012(16) 0.0045(16)
C2 0.015(2) 0.031(3) 0.018(2) -0.0029(18) -0.0023(17) -0.0012(19)
C3 0.020(2) 0.016(2) 0.027(2) 0.0026(17) 0.0041(18) 0.0079(17)
C4 0.027(2) 0.026(2) 0.015(2) 0.0034(17) 0.0019(18) 0.006(2)
C5 0.018(2) 0.022(2) 0.021(2) -0.0036(17) 0.0026(18) -0.0031(18)
C6 0.019(2) 0.019(2) 0.020(2) -0.0031(17) 0.0022(17) 0.0020(18)
C7 0.019(2) 0.037(3) 0.018(2) 0.0057(19) 0.0011(18) 0.009(2)

loop_
_atom_type_symbol
_atom_type_description
_atom_type_scat_dispersion_real
_atom_type_scat_dispersion_imag
_atom_type_scat_source
C C 0.0033 0.0016 'International Tables Vol C Tables 4.2.6.8 and 6.1.1.4'
H H 0.0000 0.0000 'International Tables Vol C Tables 4.2.6.8 and 6.1.1.4'
N N 0.0061 0.0033 'International Tables Vol C Tables 4.2.6.8 and 6.1.1.4'
P P 0.1023 0.0942 'International Tables Vol C Tables 4.2.6.8 and 6.1.1.4'
Rh Rh -1.1178 0.9187 'International Tables Vol C Tables 4.2.6.8 and 6.1.1.4'
I I -0.4742 1.8119 'International Tables Vol C Tables 4.2.6.8 and 6.1.1.4'

loop_
_geom_angle_atom_site_label_1
_geom_angle_atom_site_label_2
_geom_angle_atom_site_label_3
_geom_angle
_geom_angle_site_symmetry_1
_geom_angle_site_symmetry_3
_geom_angle_publ_flag
P Rh P 180.0 . 3_666 ?
P Rh I2 87.30(3) . 3_666 ?
P Rh I2 92.70(3) 3_666 3_666 ?
P Rh I2 92.70(3) . . ?
P Rh I2 87.30(3) 3_666 . ?
I2 Rh I2 180.0 3_666 . ?
P Rh I1 89.44(4) . . ?
P Rh I1 90.56(4) 3_666 . ?
I2 Rh I1 89.292(11) 3_666 . ?
I2 Rh I1 90.708(11) . . ?
P Rh I1 90.56(4) . 3_666 ?
P Rh I1 89.44(4) 3_666 3_666 ?
I2 Rh I1 90.708(11) 3_666 3_666 ?
I2 Rh I1 89.292(11) . 3_666 ?
I1 Rh I1 180.0 . 3_666 ?
I31 I3 I3 143.6(12) . 3_767 ?
C1 P C2 98.5(2) . . ?
C1 P C3 97.3(2) . . ?
C2 P C3 98.7(2) . . ?
C1 P Rh 116.49(14) . . ?
C2 P Rh 118.92(16) . . ?
C3 P Rh 122.24(16) . . ?
C4 N1 C1 109.0(3) . . ?
C4 N1 C6 109.3(3) . . ?
C1 N1 C6 110.0(3) . . ?
C4 N1 C5 109.7(3) . . ?
C1 N1 C5 110.8(3) . . ?
C6 N1 C5 108.0(3) . . ?
C5 N2 C7 110.0(3) . . ?
C5 N2 C2 112.9(4) . . ?
C7 N2 C2 111.8(4) . . ?
C6 N3 C7 109.9(4) . . ?
C6 N3 C3 113.2(4) . . ?
C7 N3 C3 113.2(4) . . ?
N1 C1 P 112.5(3) . . ?
N1 C1 H11 109.1 . . ?
P C1 H11 109.1 . . ?
N1 C1 H12 109.1 . . ?
P C1 H12 109.1 . . ?
H11 C1 H12 107.8 . . ?
N2 C2 P 111.8(3) . . ?
N2 C2 H21 109.3 . . ?
P C2 H21 109.3 . . ?
N2 C2 H22 109.3 . . ?
P C2 H22 109.3 . . ?
H21 C2 H22 107.9 . . ?
N3 C3 P 110.5(3) . . ?
N3 C3 H31 109.5 . . ?
P C3 H31 109.5 . . ?
N3 C3 H32 109.5 . . ?
P C3 H32 109.5 . . ?
H31 C3 H32 108.1 . . ?
N1 C4 H41 109.5 . . ?
N1 C4 H42 109.5 . . ?
H41 C4 H42 109.5 . . ?
N1 C4 H43 109.5 . . ?
H41 C4 H43 109.5 . . ?
H42 C4 H43 109.5 . . ?
N2 C5 N1 111.9(3) . . ?
N2 C5 H51 109.2 . . ?
N1 C5 H51 109.2 . . ?
N2 C5 H52 109.2 . . ?
N1 C5 H52 109.2 . . ?
H51 C5 H52 107.9 . . ?
N3 C6 N1 111.6(4) . . ?
N3 C6 H61 109.3 . . ?
N1 C6 H61 109.3 . . ?
N3 C6 H62 109.3 . . ?
N1 C6 H62 109.3 . . ?
H61 C6 H62 108.0 . . ?
N2 C7 N3 112.5(4) . . ?
N2 C7 H71 109.1 . . ?
N3 C7 H71 109.1 . . ?
N2 C7 H72 109.1 . . ?
N3 C7 H72 109.1 . . ?
H71 C7 H72 107.8 . . ?

loop_
_geom_bond_atom_site_label_1
_geom_bond_atom_site_label_2
_geom_bond_distance
_geom_bond_site_symmetry_2
_geom_bond_publ_flag
Rh P 2.3179(13) . ?
Rh P 2.3179(13) 3_666 ?
Rh I2 2.6837(9) 3_666 ?
Rh I2 2.6837(9) . ?
Rh I1 2.7006(9) . ?
Rh I1 2.7006(9) 3_666 ?
I3 I31 0.67(4) . ?
I3 I3 2.940(6) 3_767 ?
P C1 1.840(5) . ?
P C2 1.842(5) . ?
P C3 1.854(5) . ?
N1 C4 1.494(5) . ?
N1 C1 1.512(6) . ?
N1 C6 1.527(6) . ?
N1 C5 1.540(5) . ?
N2 C5 1.429(5) . ?
N2 C7 1.462(7) . ?
N2 C2 1.479(6) . ?
N3 C6 1.432(6) . ?
N3 C7 1.465(7) . ?
N3 C3 1.475(6) . ?
C1 H11 0.9900 . ?
C1 H12 0.9900 . ?
C2 H21 0.9900 . ?
C2 H22 0.9900 . ?
C3 H31 0.9900 . ?
C3 H32 0.9900 . ?
C4 H41 0.9800 . ?
C4 H42 0.9800 . ?
C4 H43 0.9800 . ?
C5 H51 0.9900 . ?
C5 H52 0.9900 . ?
C6 H61 0.9900 . ?
C6 H62 0.9900 . ?
C7 H71 0.9900 . ?
C7 H72 0.9900 . ?

loop_
_geom_torsion_atom_site_label_1
_geom_torsion_atom_site_label_2
_geom_torsion_atom_site_label_3
_geom_torsion_atom_site_label_4
_geom_torsion
_geom_torsion_site_symmetry_1
_geom_torsion_site_symmetry_2
_geom_torsion_site_symmetry_3
_geom_torsion_site_symmetry_4
_geom_torsion_publ_flag
P Rh P C1 -160(100) 3_666 . . . ?
I2 Rh P C1 53.98(17) 3_666 . . . ?
I2 Rh P C1 -126.02(17) . . . . ?
I1 Rh P C1 -35.33(17) . . . . ?
I1 Rh P C1 144.67(17) 3_666 . . . ?
P Rh P C2 82(100) 3_666 . . . ?
I2 Rh P C2 -63.66(19) 3_666 . . . ?
I2 Rh P C2 116.34(19) . . . . ?
I1 Rh P C2 -152.98(19) . . . . ?
I1 Rh P C2 27.02(19) 3_666 . . . ?
P Rh P C3 -41(100) 3_666 . . . ?
I2 Rh P C3 172.83(19) 3_666 . . . ?
I2 Rh P C3 -7.17(19) . . . . ?
I1 Rh P C3 83.51(19) . . . . ?
I1 Rh P C3 -96.49(19) 3_666 . . . ?
C4 N1 C1 P 179.5(3) . . . . ?
C6 N1 C1 P -60.6(4) . . . . ?
C5 N1 C1 P 58.7(4) . . . . ?
C2 P C1 N1 -48.7(3) . . . . ?
C3 P C1 N1 51.2(3) . . . . ?
Rh P C1 N1 -177.1(2) . . . . ?
C5 N2 C2 P -63.6(5) . . . . ?
C7 N2 C2 P 61.1(5) . . . . ?
C1 P C2 N2 49.4(4) . . . . ?
C3 P C2 N2 -49.4(4) . . . . ?
Rh P C2 N2 176.2(3) . . . . ?
C6 N3 C3 P 65.2(5) . . . . ?
C7 N3 C3 P -60.8(4) . . . . ?
C1 P C3 N3 -51.3(4) . . . . ?
C2 P C3 N3 48.5(4) . . . . ?
Rh P C3 N3 -179.0(2) . . . . ?
C7 N2 C5 N1 -56.7(4) . . . . ?
C2 N2 C5 N1 69.0(4) . . . . ?
C4 N1 C5 N2 173.6(2) . . . . ?
C1 N1 C5 N2 -66.0(4) . . . . ?
C6 N1 C5 N2 54.5(4) . . . . ?
C7 N3 C6 N1 57.7(5) . . . . ?
C3 N3 C6 N1 -70.0(5) . . . . ?
C4 N1 C6 N3 -174.2(4) . . . . ?
C1 N1 C6 N3 66.1(5) . . . . ?
C5 N1 C6 N3 -54.9(5) . . . . ?
C5 N2 C7 N3 58.9(5) . . . . ?
C2 N2 C7 N3 -67.5(5) . . . . ?
C6 N3 C7 N2 -59.4(5) . . . . ?
C3 N3 C7 N2 68.3(5) . . . . ?
